data_7030454
loop_
_publ_author_name
'Kreye, Markus'
'Daniliuc, Constantin G.'
'Freytag, Matthias'
'Jones, Peter G.'
'Walter, Marc D.'

_publ_section_title
;
 Coordination chemistry of sterically encumbered pyrrolyl ligands to
 chromium(ii): mono(pyrrolyl)chromium and diazachromocene formation.
;
_journal_issue 24
_journal_name_full 'Dalton transactions (Cambridge, England : 2003)'
_journal_page_first 9052
_journal_page_last 9060
_journal_paper_doi 10.1039/c4dt00533c
_journal_volume 43
_journal_year 2014
_chemical_formula_sum 'C24 H40 Cr N2'
_chemical_formula_weight 408.58
_space_group_IT_number 114
_symmetry_cell_setting tetragonal
_symmetry_space_group_name_Hall 'P -4 2n'
_symmetry_space_group_name_H-M 'P -4 21 c'
_atom_sites_solution_hydrogens geom
_atom_sites_solution_primary direct
_atom_sites_solution_secondary difmap
_audit_creation_method SHELXL-97
_cell_angle_alpha 90.00
_cell_angle_beta 90.00
_cell_angle_gamma 90.00
_cell_formula_units_Z 4
_cell_length_a 8.6668(2)
_cell_length_b 8.6668(2)
_cell_length_c 30.8408(12)
_cell_measurement_reflns_used 32450
_cell_measurement_temperature 100(2)
_cell_measurement_theta_max 29.3009
_cell_measurement_theta_min 2.3452
_cell_volume 2316.56(12)
_computing_cell_refinement
;
CrysAlisPro, Oxford Diffraction Ltd.,
Version 1.171.34.44 (release 25-10-2010 CrysAlis171 .NET)
(compiled Oct 25 2010,18:11:34)
;
_computing_data_collection
;
CrysAlisPro, Oxford Diffraction Ltd.,
Version 1.171.34.44 (release 25-10-2010 CrysAlis171 .NET)
(compiled Oct 25 2010,18:11:34)
;
_computing_data_reduction
;
CrysAlisPro, Oxford Diffraction Ltd.,
Version 1.171.34.44 (release 25-10-2010 CrysAlis171 .NET)
(compiled Oct 25 2010,18:11:34)
;
_computing_molecular_graphics 'BRUKER XP'
_computing_publication_material SHELXL-97
_computing_structure_refinement 'SHELXL-97 (Sheldrick, 1997)'
_computing_structure_solution 'SHELXS-97 (Sheldrick, 1990)'
_diffrn_ambient_temperature 100(2)
_diffrn_detector_area_resol_mean 16.1419
_diffrn_measured_fraction_theta_full 0.999
_diffrn_measured_fraction_theta_max 0.999
_diffrn_measurement_device_type 'Oxford Diffraction Xcalibur, Eos'
_diffrn_measurement_method '\w scans'
_diffrn_radiation_monochromator graphite
_diffrn_radiation_source 'Enhance (Mo) X-ray Source'
_diffrn_radiation_type 'Mo K\a'
_diffrn_radiation_wavelength 0.71073
_diffrn_reflns_av_R_equivalents 0.0438
_diffrn_reflns_av_sigmaI/netI 0.0127
_diffrn_reflns_limit_h_max 11
_diffrn_reflns_limit_h_min -11
_diffrn_reflns_limit_k_max 11
_diffrn_reflns_limit_k_min -11
_diffrn_reflns_limit_l_max 40
_diffrn_reflns_limit_l_min -40
_diffrn_reflns_number 87304
_diffrn_reflns_theta_full 27.88
_diffrn_reflns_theta_max 27.88
_diffrn_reflns_theta_min 2.44
_exptl_absorpt_coefficient_mu 0.504
_exptl_absorpt_correction_T_max 0.9560
_exptl_absorpt_correction_T_min 0.9103
_exptl_absorpt_correction_type multi-scan
_exptl_absorpt_process_details
;
CrysAlisPro, Oxford Diffraction Ltd.,
Version 1.171.34.44 (release 25-10-2010 CrysAlis171 .NET)
(compiled Oct 25 2010,18:11:34)
;
_exptl_crystal_colour red
_exptl_crystal_density_diffrn 1.172
_exptl_crystal_density_method 'not measured'
_exptl_crystal_description prism
_exptl_crystal_F_000 888
_exptl_crystal_size_max 0.19
_exptl_crystal_size_mid 0.19
_exptl_crystal_size_min 0.09
_refine_diff_density_max 0.266
_refine_diff_density_min -0.337
_refine_diff_density_rms 0.041
_refine_ls_abs_structure_details 'Flack H D (1983), Acta Cryst. A39, 876-881'
_refine_ls_abs_structure_Flack 0.17(2)
_refine_ls_extinction_method none
_refine_ls_goodness_of_fit_ref 1.131
_refine_ls_hydrogen_treatment constr
_refine_ls_matrix_type full
_refine_ls_number_parameters 130
_refine_ls_number_reflns 2764
_refine_ls_number_restraints 0
_refine_ls_restrained_S_all 1.131
_refine_ls_R_factor_all 0.0279
_refine_ls_R_factor_gt 0.0265
_refine_ls_shift/su_max 0.002
_refine_ls_shift/su_mean 0.000
_refine_ls_structure_factor_coef Fsqd
_refine_ls_weighting_details 'calc w=1/[\s^2^(Fo^2^)+(0.0308P)^2^+0.8188P] where P=(Fo^2^+2Fc^2^)/3'
_refine_ls_weighting_scheme calc
_refine_ls_wR_factor_gt 0.0658
_refine_ls_wR_factor_ref 0.0663
_reflns_number_gt 2684
_reflns_number_total 2764
_reflns_threshold_expression >2sigma(I)
_cod_data_source_file c4dt00533c2.cif
_cod_data_source_block mwal22
_cod_depositor_comments
;Adding full bibliography for 7030454--7030458.cif.

The following automatic conversions were performed:

data name '_iucr_refine_instruction_details' was replaced with
'_iucr_refine_instructions_details' as specified in the replacement
file 'data/replacement-values/replacement_tags.lst'.

Automatic conversion script
Id: cif_correct_tags 9268 2022-04-12 08:56:07Z antanas 
;
_cod_database_code 7030454

loop_
_symmetry_equiv_pos_as_xyz
'x, y, z'
'-x, -y, z'
'y, -x, -z'
'-y, x, -z'
'-x+1/2, y+1/2, -z+1/2'
'x+1/2, -y+1/2, -z+1/2'
'-y+1/2, -x+1/2, z+1/2'
'y+1/2, x+1/2, z+1/2'

loop_
_atom_site_label
_atom_site_type_symbol
_atom_site_fract_x
_atom_site_fract_y
_atom_site_fract_z
_atom_site_U_iso_or_equiv
_atom_site_adp_type
_atom_site_occupancy
_atom_site_symmetry_multiplicity
_atom_site_calc_flag
_atom_site_refinement_flags
Cr Cr 0.5000 0.0000 0.388858(9) 0.00956(8) Uani 1 2 d S
N N 0.55190(13) 0.23127(13) 0.36423(4) 0.0115(2) Uani 1 1 d .
C1 C 0.39602(15) 0.20576(15) 0.35943(5) 0.0118(3) Uani 1 1 d .
C2 C 0.32723(17) 0.17404(16) 0.40045(4) 0.0133(3) Uani 1 1 d .
H2 H 0.2221 0.1502 0.4060 0.016 Uiso 1 1 calc R
C3 C 0.44888(16) 0.18539(16) 0.43155(4) 0.0117(3) Uani 1 1 d .
H3 H 0.4402 0.1715 0.4620 0.014 Uiso 1 1 calc R
C4 C 0.58537(16) 0.22145(16) 0.40813(4) 0.0117(3) Uani 1 1 d .
C5 C 0.31582(17) 0.22481(17) 0.31612(4) 0.0147(3) Uani 1 1 d .
C6 C 0.22905(19) 0.37986(18) 0.31696(5) 0.0212(3) Uani 1 1 d .
H6A H 0.3025 0.4638 0.3221 0.032 Uiso 1 1 calc R
H6B H 0.1520 0.3784 0.3402 0.032 Uiso 1 1 calc R
H6C H 0.1774 0.3960 0.2891 0.032 Uiso 1 1 calc R
C7 C 0.19959(18) 0.09308(18) 0.30917(5) 0.0200(3) Uani 1 1 d .
H7A H 0.1205 0.0969 0.3319 0.030 Uiso 1 1 calc R
H7B H 0.2535 -0.0062 0.3105 0.030 Uiso 1 1 calc R
H7C H 0.1506 0.1046 0.2807 0.030 Uiso 1 1 calc R
C8 C 0.43293(19) 0.2278(2) 0.27907(5) 0.0228(3) Uani 1 1 d .
H8A H 0.4898 0.1301 0.2785 0.034 Uiso 1 1 calc R
H8B H 0.5053 0.3132 0.2835 0.034 Uiso 1 1 calc R
H8C H 0.3788 0.2420 0.2515 0.034 Uiso 1 1 calc R
C9 C 0.74110(16) 0.26819(16) 0.42583(4) 0.0139(3) Uani 1 1 d .
C10 C 0.73179(18) 0.44080(17) 0.43713(5) 0.0194(3) Uani 1 1 d .
H10A H 0.6553 0.4564 0.4601 0.029 Uiso 1 1 calc R
H10B H 0.7013 0.4993 0.4113 0.029 Uiso 1 1 calc R
H10C H 0.8329 0.4767 0.4472 0.029 Uiso 1 1 calc R
C11 C 0.77988(19) 0.17619(18) 0.46697(5) 0.0194(3) Uani 1 1 d .
H11A H 0.7834 0.0659 0.4601 0.029 Uiso 1 1 calc R
H11B H 0.7005 0.1948 0.4890 0.029 Uiso 1 1 calc R
H11C H 0.8805 0.2092 0.4781 0.029 Uiso 1 1 calc R
C12 C 0.86843(16) 0.24347(18) 0.39206(5) 0.0188(3) Uani 1 1 d .
H12A H 0.8422 0.2993 0.3654 0.028 Uiso 1 1 calc R
H12B H 0.8779 0.1331 0.3857 0.028 Uiso 1 1 calc R
H12C H 0.9666 0.2822 0.4035 0.028 Uiso 1 1 calc R

loop_
_atom_site_aniso_label
_atom_site_aniso_U_11
_atom_site_aniso_U_22
_atom_site_aniso_U_33
_atom_site_aniso_U_23
_atom_site_aniso_U_13
_atom_site_aniso_U_12
Cr 0.00968(15) 0.00928(15) 0.00970(13) 0.000 0.000 0.00063(13)
N 0.0130(5) 0.0106(5) 0.0109(5) 0.0018(4) -0.0002(4) -0.0001(4)
C1 0.0120(6) 0.0113(6) 0.0122(6) 0.0007(5) 0.0002(5) 0.0009(5)
C2 0.0127(6) 0.0125(6) 0.0147(7) 0.0005(5) 0.0009(5) 0.0015(5)
C3 0.0147(6) 0.0100(6) 0.0105(6) -0.0005(5) 0.0000(5) 0.0022(5)
C4 0.0137(7) 0.0095(6) 0.0119(6) -0.0004(5) -0.0003(5) 0.0008(5)
C5 0.0137(7) 0.0176(7) 0.0128(6) 0.0035(5) -0.0017(5) -0.0003(6)
C6 0.0229(8) 0.0208(8) 0.0200(7) 0.0046(6) -0.0057(6) 0.0035(7)
C7 0.0206(8) 0.0224(8) 0.0169(7) 0.0027(6) -0.0062(6) -0.0031(6)
C8 0.0232(8) 0.0326(9) 0.0126(6) 0.0053(6) 0.0001(6) 0.0001(7)
C9 0.0139(6) 0.0133(6) 0.0145(6) -0.0003(5) -0.0017(5) -0.0001(5)
C10 0.0200(8) 0.0156(6) 0.0226(7) -0.0039(6) -0.0028(6) -0.0017(6)
C11 0.0211(8) 0.0199(7) 0.0171(7) 0.0007(6) -0.0075(6) -0.0009(6)
C12 0.0122(6) 0.0224(8) 0.0216(7) -0.0034(6) -0.0004(6) -0.0008(6)

loop_
_atom_type_symbol
_atom_type_description
_atom_type_scat_dispersion_real
_atom_type_scat_dispersion_imag
_atom_type_scat_source
C C 0.0033 0.0016 'International Tables Vol C Tables 4.2.6.8 and 6.1.1.4'
H H 0.0000 0.0000 'International Tables Vol C Tables 4.2.6.8 and 6.1.1.4'
N N 0.0061 0.0033 'International Tables Vol C Tables 4.2.6.8 and 6.1.1.4'
Cr Cr 0.3209 0.6236 'International Tables Vol C Tables 4.2.6.8 and 6.1.1.4'

loop_
_geom_angle_atom_site_label_1
_geom_angle_atom_site_label_2
_geom_angle_atom_site_label_3
_geom_angle
_geom_angle_site_symmetry_1
_geom_angle_site_symmetry_3
C3 Cr C3 103.38(7) . 2_655
C3 Cr C4 38.91(5) . .
C3 Cr C4 115.71(5) 2_655 .
C3 Cr C4 115.71(5) . 2_655
C3 Cr C4 38.91(5) 2_655 2_655
C4 Cr C4 147.76(7) . 2_655
C3 Cr C2 39.00(5) . .
C3 Cr C2 124.86(5) 2_655 .
C4 Cr C2 64.32(5) . .
C4 Cr C2 109.95(5) 2_655 .
C3 Cr C2 124.85(5) . 2_655
C3 Cr C2 39.00(5) 2_655 2_655
C4 Cr C2 109.95(5) . 2_655
C4 Cr C2 64.32(5) 2_655 2_655
C2 Cr C2 160.91(7) . 2_655
C3 Cr N 149.82(5) . 2_655
C3 Cr N 64.25(5) 2_655 2_655
C4 Cr N 170.97(5) . 2_655
C4 Cr N 37.34(5) 2_655 2_655
C2 Cr N 123.73(5) . 2_655
C2 Cr N 63.88(5) 2_655 2_655
C3 Cr N 64.25(5) . .
C3 Cr N 149.82(5) 2_655 .
C4 Cr N 37.34(5) . .
C4 Cr N 170.97(5) 2_655 .
C2 Cr N 63.88(5) . .
C2 Cr N 123.73(5) 2_655 .
N Cr N 139.41(6) 2_655 .
C3 Cr C1 163.08(5) . 2_655
C3 Cr C1 63.65(5) 2_655 2_655
C4 Cr C1 134.53(5) . 2_655
C4 Cr C1 61.86(5) 2_655 2_655
C2 Cr C1 157.31(5) . 2_655
C2 Cr C1 38.24(5) 2_655 2_655
N Cr C1 36.60(5) 2_655 2_655
N Cr C1 121.05(5) . 2_655
C3 Cr C1 63.65(5) . .
C3 Cr C1 163.08(5) 2_655 .
C4 Cr C1 61.86(5) . .
C4 Cr C1 134.53(5) 2_655 .
C2 Cr C1 38.24(5) . .
C2 Cr C1 157.31(5) 2_655 .
N Cr C1 121.05(5) 2_655 .
N Cr C1 36.60(5) . .
C1 Cr C1 131.13(7) 2_655 .
C1 N C4 107.47(12) . .
C1 N Cr 71.87(8) . .
C4 N Cr 69.41(8) . .
N C1 C2 110.24(12) . .
N C1 C5 121.84(13) . .
C2 C1 C5 127.71(12) . .
N C1 Cr 71.53(8) . .
C2 C1 Cr 69.39(8) . .
C5 C1 Cr 129.92(10) . .
C1 C2 C3 105.90(12) . .
C1 C2 Cr 72.37(8) . .
C3 C2 Cr 69.32(8) . .
C4 C3 C2 106.75(11) . .
C4 C3 Cr 71.19(8) . .
C2 C3 Cr 71.68(8) . .
N C4 C3 109.61(11) . .
N C4 C9 121.52(12) . .
C3 C4 C9 128.24(12) . .
N C4 Cr 73.25(8) . .
C3 C4 Cr 69.89(8) . .
C9 C4 Cr 130.48(10) . .
C1 C5 C8 110.87(12) . .
C1 C5 C7 110.05(12) . .
C8 C5 C7 110.07(13) . .
C1 C5 C6 107.72(12) . .
C8 C5 C6 108.79(13) . .
C7 C5 C6 109.29(12) . .
C4 C9 C12 111.12(11) . .
C4 C9 C11 110.77(12) . .
C12 C9 C11 109.35(12) . .
C4 C9 C10 107.20(12) . .
C12 C9 C10 109.14(12) . .
C11 C9 C10 109.21(12) . .

loop_
_geom_bond_atom_site_label_1
_geom_bond_atom_site_label_2
_geom_bond_distance
_geom_bond_site_symmetry_2
Cr C3 2.1240(14) .
Cr C3 2.1240(14) 2_655
Cr C4 2.1411(14) .
Cr C4 2.1411(14) 2_655
Cr C2 2.1552(15) .
Cr C2 2.1552(15) 2_655
Cr N 2.1902(12) 2_655
Cr N 2.1902(12) .
Cr C1 2.1945(13) 2_655
Cr C1 2.1945(13) .
N C1 1.3769(18) .
N C4 1.3874(17) .
C1 C2 1.4254(19) .
C1 C5 1.5146(19) .
C2 C3 1.4288(19) .
C3 C4 1.4208(19) .
C4 C9 1.5111(19) .
C5 C8 1.529(2) .
C5 C7 1.538(2) .
C5 C6 1.540(2) .
C9 C12 1.5323(19) .
C9 C11 1.5359(19) .
C9 C10 1.538(2) .

loop_
_geom_torsion_atom_site_label_1
_geom_torsion_atom_site_label_2
_geom_torsion_atom_site_label_3
_geom_torsion_atom_site_label_4
_geom_torsion
_geom_torsion_site_symmetry_1
C3 Cr N C1 -79.79(9) .
C3 Cr N C1 -151.24(10) 2_655
C4 Cr N C1 -117.42(11) .
C4 Cr N C1 12.2(3) 2_655
C2 Cr N C1 -36.21(8) .
C2 Cr N C1 164.05(8) 2_655
N Cr N C1 76.01(8) 2_655
C1 Cr N C1 118.50(10) 2_655
C3 Cr N C4 37.63(8) .
C3 Cr N C4 -33.82(13) 2_655
C4 Cr N C4 129.6(3) 2_655
C2 Cr N C4 81.20(8) .
C2 Cr N C4 -78.54(9) 2_655
N Cr N C4 -166.57(8) 2_655
C1 Cr N C4 -124.09(8) 2_655
C1 Cr N C4 117.42(11) .
C4 N C1 C2 -1.85(16) .
Cr N C1 C2 58.75(10) .
C4 N C1 C5 173.32(13) .
Cr N C1 C5 -126.09(13) .
C4 N C1 Cr -60.59(9) .
C3 Cr C1 N 81.60(8) .
C3 Cr C1 N 123.75(18) 2_655
C4 Cr C1 N 37.64(8) .
C4 Cr C1 N -177.34(8) 2_655
C2 Cr C1 N 121.02(12) .
C2 Cr C1 N -36.34(18) 2_655
N Cr C1 N -132.53(9) 2_655
C1 Cr C1 N -88.44(8) 2_655
C3 Cr C1 C2 -39.42(8) .
C3 Cr C1 C2 2.7(2) 2_655
C4 Cr C1 C2 -83.39(9) .
C4 Cr C1 C2 61.64(11) 2_655
C2 Cr C1 C2 -157.36(11) 2_655
N Cr C1 C2 106.45(8) 2_655
N Cr C1 C2 -121.02(12) .
C1 Cr C1 C2 150.54(8) 2_655
C3 Cr C1 C5 -161.92(14) .
C3 Cr C1 C5 -119.77(19) 2_655
C4 Cr C1 C5 154.11(14) .
C4 Cr C1 C5 -60.86(15) 2_655
C2 Cr C1 C5 -122.50(16) .
C2 Cr C1 C5 80.14(19) 2_655
N Cr C1 C5 -16.05(14) 2_655
N Cr C1 C5 116.47(16) .
C1 Cr C1 C5 28.04(11) 2_655
N C1 C2 C3 1.56(16) .
C5 C1 C2 C3 -173.25(13) .
Cr C1 C2 C3 61.59(9) .
N C1 C2 Cr -60.03(10) .
C5 C1 C2 Cr 125.16(15) .
C3 Cr C2 C1 115.29(11) .
C3 Cr C2 C1 -179.03(8) 2_655
C4 Cr C2 C1 76.38(8) .
C4 Cr C2 C1 -138.14(8) 2_655
C2 Cr C2 C1 152.99(8) 2_655
N Cr C2 C1 -98.91(8) 2_655
N Cr C2 C1 34.69(8) .
C1 Cr C2 C1 -73.77(19) 2_655
C3 Cr C2 C3 65.68(12) 2_655
C4 Cr C2 C3 -38.91(8) .
C4 Cr C2 C3 106.57(9) 2_655
C2 Cr C2 C3 37.70(7) 2_655
N Cr C2 C3 145.80(8) 2_655
N Cr C2 C3 -80.60(8) .
C1 Cr C2 C3 170.94(12) 2_655
C1 Cr C2 C3 -115.29(11) .
C1 C2 C3 C4 -0.66(15) .
Cr C2 C3 C4 62.98(9) .
C1 C2 C3 Cr -63.63(10) .
C3 Cr C3 C4 114.54(8) 2_655
C4 Cr C3 C4 153.90(7) 2_655
C2 Cr C3 C4 -115.69(11) .
C2 Cr C3 C4 78.42(9) 2_655
N Cr C3 C4 175.91(9) 2_655
N Cr C3 C4 -36.12(7) .
C1 Cr C3 C4 76.4(2) 2_655
C1 Cr C3 C4 -77.04(8) .
C3 Cr C3 C2 -129.77(9) 2_655
C4 Cr C3 C2 115.69(11) .
C4 Cr C3 C2 -90.41(9) 2_655
C2 Cr C3 C2 -165.89(6) 2_655
N Cr C3 C2 -68.40(12) 2_655
N Cr C3 C2 79.56(8) .
C1 Cr C3 C2 -167.95(16) 2_655
C1 Cr C3 C2 38.65(8) .
C1 N C4 C3 1.41(15) .
Cr N C4 C3 -60.77(10) .
C1 N C4 C9 -170.18(12) .
Cr N C4 C9 127.64(13) .
C1 N C4 Cr 62.18(9) .
C2 C3 C4 N -0.44(16) .
Cr C3 C4 N 62.86(10) .
C2 C3 C4 C9 170.42(13) .
Cr C3 C4 C9 -126.28(14) .
C2 C3 C4 Cr -63.30(10) .
C3 Cr C4 N -118.91(11) .
C3 Cr C4 N 161.91(7) 2_655
C4 Cr C4 N -166.89(7) 2_655
C2 Cr C4 N -79.91(8) .
C2 Cr C4 N 119.88(8) 2_655
N Cr C4 N 74.3(3) 2_655
C1 Cr C4 N 84.46(10) 2_655
C1 Cr C4 N -36.89(7) .
C3 Cr C4 C3 -79.19(11) 2_655
C4 Cr C4 C3 -47.99(7) 2_655
C2 Cr C4 C3 39.00(8) .
C2 Cr C4 C3 -121.22(8) 2_655
N Cr C4 C3 -166.8(3) 2_655
N Cr C4 C3 118.91(11) .
C1 Cr C4 C3 -156.63(8) 2_655
C1 Cr C4 C3 82.02(9) .
C3 Cr C4 C9 123.65(15) .
C3 Cr C4 C9 44.47(14) 2_655
C4 Cr C4 C9 75.67(12) 2_655
C2 Cr C4 C9 162.65(14) .
C2 Cr C4 C9 2.44(14) 2_655
N Cr C4 C9 -43.1(4) 2_655
N Cr C4 C9 -117.44(15) .
C1 Cr C4 C9 -32.98(16) 2_655
C1 Cr C4 C9 -154.33(14) .
N C1 C5 C8 16.32(19) .
C2 C1 C5 C8 -169.41(14) .
Cr C1 C5 C8 -75.59(16) .
N C1 C5 C7 138.33(14) .
C2 C1 C5 C7 -47.4(2) .
Cr C1 C5 C7 46.42(17) .
N C1 C5 C6 -102.60(15) .
C2 C1 C5 C6 71.66(18) .
Cr C1 C5 C6 165.49(11) .
N C4 C9 C12 -29.45(18) .
C3 C4 C9 C12 160.65(14) .
Cr C4 C9 C12 65.07(16) .
N C4 C9 C11 -151.21(13) .
C3 C4 C9 C11 38.89(19) .
Cr C4 C9 C11 -56.69(16) .
N C4 C9 C10 89.72(15) .
C3 C4 C9 C10 -80.17(17) .
Cr C4 C9 C10 -175.75(10) .
